data_7231038
loop_
_publ_author_name
'Abherv\'e, Alexandre'
'Benmansour, Samia'
'G\'omez-Garc\'ia, Carlos Jos\'e'
'Avarvari, Narcis'

_publ_section_title
;
 Iron(ii) and cobalt(ii) complexes based on anionic
 phenanthroline-imidazolate ligands: reversible
 single-crystal-to-single-crystal transformations
;
_journal_issue 29
_journal_name_full CrystEngComm
_journal_page_first 4141
_journal_paper_doi 10.1039/C8CE00561C
_journal_volume 20
_journal_year 2018
_chemical_formula_moiety 'C60 H31 N12 F9 Co, C4 H12 O2, H4 O2'
_chemical_formula_sum 'C64 H47 Co F9 N12 O4'
_chemical_formula_weight 1278.07
_space_group_IT_number 14
_space_group_name_Hall '-P 2yn'
_space_group_name_H-M_alt 'P 1 21/n 1'
_symmetry_cell_setting monoclinic
_symmetry_space_group_name_Hall '-P 2yn'
_symmetry_space_group_name_H-M 'P 1 21/n 1'
_atom_sites_solution_hydrogens geom
_atom_sites_solution_primary direct
_atom_sites_solution_secondary difmap
_audit_creation_method SHELXL-97
_audit_update_record
;
2018-04-08 deposited with the CCDC.
2018-06-27 downloaded from the CCDC.
;
_cell_angle_alpha 90.00
_cell_angle_beta 100.471(4)
_cell_angle_gamma 90.00
_cell_formula_units_Z 4
_cell_length_a 18.1082(8)
_cell_length_b 15.7956(5)
_cell_length_c 20.1176(8)
_cell_measurement_reflns_used 4395
_cell_measurement_temperature 150.00(10)
_cell_measurement_theta_max 70.6850
_cell_measurement_theta_min 2.9880
_cell_volume 5658.4(4)
_computing_cell_refinement 'CrysAlisPro 1.171.38.41r (Rigaku OD, 2015)'
_computing_data_collection 'CrysAlisPro 1.171.38.41r (Rigaku OD, 2015)'
_computing_data_reduction 'CrysAlisPro 1.171.38.41r (Rigaku OD, 2015)'
_computing_molecular_graphics 'DIAMOND 3.2k (Crystal Impact GbR, 2014)'
_computing_publication_material 'WinGX publication routines (Farrugia, 2012)'
_computing_structure_refinement 'SHELXL-97 (Sheldrick, 1997)'
_computing_structure_solution 'SHELXS-97 (Sheldrick, 1990)'
_diffrn_ambient_temperature 150.00(10)
_diffrn_detector_area_resol_mean 5.1990
_diffrn_measured_fraction_theta_full 0.973
_diffrn_measured_fraction_theta_max 0.973
_diffrn_measurement_device_type 'SuperNova, Single source at offset, AtlasS2'
_diffrn_measurement_method '\w scans'
_diffrn_radiation_monochromator mirror
_diffrn_radiation_source 'fine-focus sealed tube'
_diffrn_radiation_type CuK\a
_diffrn_radiation_wavelength 1.54184
_diffrn_reflns_av_R_equivalents 0.0352
_diffrn_reflns_av_sigmaI/netI 0.0490
_diffrn_reflns_limit_h_max 20
_diffrn_reflns_limit_h_min -22
_diffrn_reflns_limit_k_max 19
_diffrn_reflns_limit_k_min -19
_diffrn_reflns_limit_l_max 23
_diffrn_reflns_limit_l_min -24
_diffrn_reflns_number 23812
_diffrn_reflns_theta_full 73.58
_diffrn_reflns_theta_max 73.58
_diffrn_reflns_theta_min 3.02
_exptl_absorpt_coefficient_mu 3.178
_exptl_absorpt_correction_T_max 1.00000
_exptl_absorpt_correction_T_min 0.89025
_exptl_absorpt_correction_type multi-scan
_exptl_absorpt_process_details
;
CrysAlisPro 1.171.38.41r (Rigaku Oxford Diffraction, 2015)
Empirical absorption correction using spherical harmonics,
 implemented in SCALE3 ABSPACK scaling algorithm.
;
_exptl_crystal_colour orange
_exptl_crystal_density_diffrn 1.500
_exptl_crystal_density_method 'not measured'
_exptl_crystal_description prismatic
_exptl_crystal_F_000 2620
_exptl_crystal_size_max 0.09
_exptl_crystal_size_mid 0.03
_exptl_crystal_size_min 0.01
_platon_squeeze_details
;
The unit cell contains disordered solvent molecules which were not modelled but the corresponding scattering contribution were taken into account using SQUEEZE/PLATON procedure. The unit cell contains a void of 801 A3 containing about 240 electrons which corresponds to approximately 2 ethanol molecules per formula unit. The solvent composition was included in the calculation of the empirical formula, formula weight, density, linear absorption coefficient and F(000).
;
_refine_diff_density_max 0.804
_refine_diff_density_min -0.475
_refine_diff_density_rms 0.064
_refine_ls_extinction_method none
_refine_ls_goodness_of_fit_ref 1.059
_refine_ls_hydrogen_treatment constr
_refine_ls_matrix_type full
_refine_ls_number_parameters 723
_refine_ls_number_reflns 11125
_refine_ls_number_restraints 0
_refine_ls_restrained_S_all 1.059
_refine_ls_R_factor_all 0.1110
_refine_ls_R_factor_gt 0.0772
_refine_ls_shift/su_max 0.000
_refine_ls_shift/su_mean 0.000
_refine_ls_structure_factor_coef Fsqd
_refine_ls_weighting_details 'calc w=1/[\s^2^(Fo^2^)+(0.1497P)^2^+0.0000P] where P=(Fo^2^+2Fc^2^)/3'
_refine_ls_weighting_scheme calc
_refine_ls_wR_factor_gt 0.2246
_refine_ls_wR_factor_ref 0.2542
_reflns_number_gt 6683
_reflns_number_total 11125
_reflns_threshold_expression >2sigma(I)
_cod_data_source_file c8ce00561c2.cif
_cod_data_source_block 4
_cod_depositor_comments 'Adding full bibliography for 7231033--7231038.cif.'
_cod_original_sg_symbol_H-M P21/n
_cod_database_code 7231038
_oxdiff_exptl_absorpt_empirical_full_min 0.825
_oxdiff_exptl_absorpt_empirical_full_max 1.151
_oxdiff_exptl_absorpt_empirical_details
;
Empirical correction (ABSPACK) includes:
- Absorption correction using spherical harmonics
- Frame scaling
;

loop_
_symmetry_equiv_pos_as_xyz
'x, y, z'
'-x+1/2, y+1/2, -z+1/2'
'-x, -y, -z'
'x-1/2, -y-1/2, z-1/2'

loop_
_atom_site_label
_atom_site_type_symbol
_atom_site_fract_x
_atom_site_fract_y
_atom_site_fract_z
_atom_site_U_iso_or_equiv
_atom_site_adp_type
_atom_site_occupancy
_atom_site_symmetry_multiplicity
_atom_site_calc_flag
_atom_site_refinement_flags
_atom_site_disorder_assembly
_atom_site_disorder_group
C1 C 0.1307(3) 0.1256(3) 0.3898(2) 0.0772(15) Uani 1 1 d . . .
H1 H 0.1343 0.1565 0.3512 0.093 Uiso 1 1 calc R . .
C2 C 0.0946(4) 0.0473(4) 0.3833(3) 0.094(2) Uani 1 1 d . . .
H2 H 0.0746 0.0267 0.3406 0.113 Uiso 1 1 calc R . .
C3 C 0.0886(4) 0.0008(4) 0.4390(2) 0.0887(18) Uani 1 1 d . . .
H3 H 0.0654 -0.0520 0.4343 0.106 Uiso 1 1 calc R . .
C4 C 0.1175(3) 0.0328(3) 0.5035(2) 0.0701(13) Uani 1 1 d . . .
C5 C 0.1524(3) 0.1115(3) 0.5062(2) 0.0648(12) Uani 1 1 d . . .
C6 C 0.1821(3) 0.1518(3) 0.5701(2) 0.0619(11) Uani 1 1 d . . .
C7 C 0.1776(3) 0.1150(3) 0.6312(2) 0.0644(12) Uani 1 1 d . . .
C8 C 0.2054(3) 0.1624(3) 0.6909(2) 0.0723(13) Uani 1 1 d . . .
H8 H 0.2029 0.1406 0.7334 0.087 Uiso 1 1 calc R . .
C9 C 0.2354(3) 0.2400(3) 0.6842(2) 0.0752(15) Uani 1 1 d . . .
H9 H 0.2526 0.2722 0.7227 0.090 Uiso 1 1 calc R . .
C10 C 0.2409(3) 0.2725(3) 0.6208(2) 0.0675(12) Uani 1 1 d . . .
H10 H 0.2635 0.3249 0.6176 0.081 Uiso 1 1 calc R . .
C11 C 0.1161(3) -0.0072(3) 0.5677(2) 0.0677(12) Uani 1 1 d . . .
C12 C 0.1447(3) 0.0323(3) 0.6292(2) 0.0661(12) Uani 1 1 d . . .
C13 C 0.1049(3) -0.0894(3) 0.6473(2) 0.0687(12) Uani 1 1 d . . .
C14 C 0.0871(3) -0.1639(3) 0.6878(2) 0.0650(12) Uani 1 1 d . . .
C15 C 0.0456(3) -0.1477(3) 0.7384(3) 0.0765(14) Uani 1 1 d . . .
H15 H 0.0302 -0.0928 0.7454 0.092 Uiso 1 1 calc R . .
C16 C 0.0274(3) -0.2127(3) 0.7781(2) 0.0746(13) Uani 1 1 d . . .
H16 H -0.0012 -0.2013 0.8111 0.090 Uiso 1 1 calc R . .
C17 C 0.0503(3) -0.2929(3) 0.7699(3) 0.0709(13) Uani 1 1 d . . .
H17 H 0.0374 -0.3361 0.7971 0.085 Uiso 1 1 calc R . .
C18 C 0.0931(3) -0.3111(3) 0.7209(3) 0.0713(13) Uani 1 1 d . . .
H18 H 0.1097 -0.3661 0.7158 0.086 Uiso 1 1 calc R . .
C19 C 0.1111(3) -0.2464(3) 0.6793(2) 0.0654(12) Uani 1 1 d . . .
C20 C 0.1602(4) -0.2684(4) 0.6302(3) 0.0831(16) Uani 1 1 d . . .
C21 C 0.2678(3) 0.4363(3) 0.5007(3) 0.0736(13) Uani 1 1 d . . .
H21 H 0.2177 0.4527 0.4894 0.088 Uiso 1 1 calc R . .
C22 C 0.3216(3) 0.4969(3) 0.5195(3) 0.0843(16) Uani 1 1 d . . .
H22 H 0.3073 0.5534 0.5195 0.101 Uiso 1 1 calc R . .
C23 C 0.3957(3) 0.4763(3) 0.5384(3) 0.0764(14) Uani 1 1 d . . .
H23 H 0.4317 0.5180 0.5517 0.092 Uiso 1 1 calc R . .
C24 C 0.4164(3) 0.3903(3) 0.5374(2) 0.0630(11) Uani 1 1 d . . .
C25 C 0.3588(3) 0.3313(3) 0.5152(2) 0.0594(10) Uani 1 1 d . . .
C26 C 0.3734(3) 0.2433(2) 0.5098(2) 0.0579(11) Uani 1 1 d . . .
C27 C 0.4461(3) 0.2106(3) 0.5270(2) 0.0612(11) Uani 1 1 d . . .
C28 C 0.4544(3) 0.1226(3) 0.5195(3) 0.0750(14) Uani 1 1 d . . .
H28 H 0.5012 0.0973 0.5323 0.090 Uiso 1 1 calc R . .
C29 C 0.3935(3) 0.0749(3) 0.4934(3) 0.0809(16) Uani 1 1 d . . .
H29 H 0.3990 0.0171 0.4869 0.097 Uiso 1 1 calc R . .
C30 C 0.3232(3) 0.1123(3) 0.4765(3) 0.0724(14) Uani 1 1 d . . .
H30 H 0.2821 0.0786 0.4589 0.087 Uiso 1 1 calc R . .
C31 C 0.4902(3) 0.3564(3) 0.5566(2) 0.0618(11) Uani 1 1 d . . .
C32 C 0.5044(3) 0.2696(3) 0.5518(2) 0.0591(10) Uani 1 1 d . . .
C33 C 0.6065(3) 0.3322(3) 0.5896(2) 0.0615(11) Uani 1 1 d . . .
C34 C 0.6891(3) 0.3425(3) 0.6091(2) 0.0663(12) Uani 1 1 d . . .
C35 C 0.7326(3) 0.2957(4) 0.5724(3) 0.0872(16) Uani 1 1 d . . .
H35 H 0.7088 0.2596 0.5387 0.105 Uiso 1 1 calc R . .
C36 C 0.8103(3) 0.3009(5) 0.5842(4) 0.102(2) Uani 1 1 d . . .
H36 H 0.8377 0.2690 0.5583 0.122 Uiso 1 1 calc R . .
C37 C 0.8466(4) 0.3530(5) 0.6339(4) 0.0965(19) Uani 1 1 d . . .
H37 H 0.8986 0.3580 0.6412 0.116 Uiso 1 1 calc R . .
C38 C 0.8058(3) 0.3977(4) 0.6728(3) 0.0863(17) Uani 1 1 d . . .
H38 H 0.8305 0.4318 0.7075 0.104 Uiso 1 1 calc R . .
C39 C 0.7270(3) 0.3929(3) 0.6612(3) 0.0734(13) Uani 1 1 d . . .
C40 C 0.6875(4) 0.4422(5) 0.7064(4) 0.111(2) Uani 1 1 d . . .
C41 C 0.2699(3) 0.2601(3) 0.3398(3) 0.0694(13) Uani 1 1 d . . .
H41 H 0.3080 0.2225 0.3573 0.083 Uiso 1 1 calc R . .
C42 C 0.2648(3) 0.2894(3) 0.2739(3) 0.0727(13) Uani 1 1 d . . .
H42 H 0.3003 0.2724 0.2485 0.087 Uiso 1 1 calc R . .
C43 C 0.2083(3) 0.3428(3) 0.2461(2) 0.0642(11) Uani 1 1 d . . .
H43 H 0.2047 0.3615 0.2018 0.077 Uiso 1 1 calc R . .
C44 C 0.1561(3) 0.3691(3) 0.2848(2) 0.0592(11) Uani 1 1 d . . .
C45 C 0.1642(2) 0.3377(3) 0.3516(2) 0.0582(10) Uani 1 1 d . . .
C46 C 0.1147(3) 0.3598(3) 0.3954(2) 0.0609(11) Uani 1 1 d . . .
C47 C 0.0527(2) 0.4140(3) 0.3761(2) 0.0595(11) Uani 1 1 d . . .
C48 C 0.0059(3) 0.4287(3) 0.4223(2) 0.0669(12) Uani 1 1 d . . .
H48 H -0.0360 0.4633 0.4107 0.080 Uiso 1 1 calc R . .
C49 C 0.0218(3) 0.3920(3) 0.4855(3) 0.0684(12) Uani 1 1 d . . .
H49 H -0.0097 0.4010 0.5165 0.082 Uiso 1 1 calc R . .
C50 C 0.0853(3) 0.3412(3) 0.5025(2) 0.0662(12) Uani 1 1 d . . .
H50 H 0.0965 0.3182 0.5457 0.079 Uiso 1 1 calc R . .
C51 C 0.0943(3) 0.4268(2) 0.2655(2) 0.0584(11) Uani 1 1 d . . .
C52 C 0.0459(2) 0.4484(3) 0.3095(2) 0.0577(10) Uani 1 1 d . . .
C53 C 0.0165(3) 0.5162(3) 0.2170(2) 0.0728(14) Uani 1 1 d . . .
C54 C -0.0085(2) 0.5943(3) 0.1719(2) 0.0365(13) Uiso 0.50 1 d PG A 1
C55 C 0.0407(2) 0.6611(4) 0.1684(3) 0.056(3) Uiso 0.50 1 d PG A 1
H55 H 0.0909 0.6562 0.1886 0.067 Uiso 0.50 1 calc PR A 1
C56 C 0.0147(3) 0.7351(3) 0.1346(4) 0.063(2) Uiso 0.50 1 d PG A 1
H56 H 0.0476 0.7797 0.1322 0.076 Uiso 0.50 1 calc PR A 1
C57 C -0.0604(3) 0.7423(3) 0.1044(3) 0.0565(19) Uiso 0.50 1 d PG A 1
H57 H -0.0778 0.7918 0.0818 0.068 Uiso 0.50 1 calc PR A 1
C58 C -0.1096(2) 0.6756(3) 0.1079(3) 0.0489(17) Uiso 0.50 1 d PG A 1
H58 H -0.1598 0.6804 0.0877 0.059 Uiso 0.50 1 calc PR A 1
C59 C -0.0836(2) 0.6016(3) 0.1417(2) 0.0445(15) Uiso 0.50 1 d PG A 1
C60 C -0.1374(4) 0.5314(5) 0.1477(4) 0.048(2) Uiso 0.50 1 d P A 1
F7 F -0.1709(4) 0.5443(4) 0.2023(3) 0.0873(17) Uiso 0.50 1 d P A 1
F8 F -0.1150(3) 0.4559(4) 0.1468(3) 0.0771(15) Uiso 0.50 1 d P A 1
F9 F -0.1967(4) 0.5366(5) 0.0907(4) 0.0819(17) Uiso 0.50 1 d P A 1
C54B C -0.0587(5) 0.5527(5) 0.1699(4) 0.079(3) Uiso 0.50 1 d PG A 2
C55B C -0.1322(5) 0.5228(6) 0.1568(5) 0.201(15) Uiso 0.50 1 d PG A 2
H55B H -0.1458 0.4771 0.1810 0.241 Uiso 0.50 1 calc PR A 2
C56B C -0.1852(4) 0.5614(7) 0.1074(5) 0.101(5) Uiso 0.50 1 d PG A 2
H56B H -0.2343 0.5414 0.0987 0.121 Uiso 0.50 1 calc PR A 2
C57B C -0.1648(4) 0.6297(6) 0.0712(4) 0.091(3) Uiso 0.50 1 d PG A 2
H57B H -0.2003 0.6555 0.0382 0.109 Uiso 0.50 1 calc PR A 2
C58B C -0.0914(4) 0.6596(4) 0.0843(4) 0.075(3) Uiso 0.50 1 d PG A 2
H58B H -0.0778 0.7053 0.0600 0.090 Uiso 0.50 1 calc PR A 2
C59B C -0.0383(3) 0.6211(5) 0.1336(4) 0.079(3) Uiso 0.50 1 d PG A 2
C60B C 0.0364(7) 0.6571(8) 0.1525(8) 0.072(4) Uiso 0.50 1 d P A 2
F7B F 0.0961(5) 0.6183(6) 0.1430(5) 0.123(3) Uiso 0.50 1 d P A 2
F8B F 0.0521(5) 0.6807(6) 0.2211(5) 0.122(3) Uiso 0.50 1 d P A 2
F9B F 0.0390(5) 0.7378(5) 0.1221(5) 0.109(2) Uiso 0.50 1 d P A 2
N1 N 0.1601(2) 0.1570(2) 0.45034(18) 0.0625(9) Uani 1 1 d . . .
N2 N 0.2145(2) 0.2296(2) 0.56509(18) 0.0618(9) Uani 1 1 d . . .
N3 N 0.0913(3) -0.0865(2) 0.57943(19) 0.0714(11) Uani 1 1 d . . .
N4 N 0.1361(3) -0.0204(2) 0.67970(18) 0.0679(10) Uani 1 1 d . . .
N5 N 0.2852(2) 0.3543(2) 0.4981(2) 0.0658(10) Uani 1 1 d . . .
N6 N 0.3126(2) 0.1946(2) 0.48463(19) 0.0634(10) Uani 1 1 d . . .
N7 N 0.5568(2) 0.3968(2) 0.5808(2) 0.0646(9) Uani 1 1 d . . .
N8 N 0.5784(2) 0.2548(2) 0.57275(19) 0.0594(9) Uani 1 1 d . . .
N9 N 0.2213(2) 0.2848(2) 0.3781(2) 0.0622(9) Uani 1 1 d . . .
N10 N 0.1299(2) 0.3249(2) 0.45941(19) 0.0612(9) Uani 1 1 d . . .
N11 N 0.0742(2) 0.4704(2) 0.20606(18) 0.0655(10) Uani 1 1 d . A .
N12 N -0.0048(2) 0.5054(2) 0.27787(19) 0.0669(10) Uani 1 1 d . A .
H12 H -0.0414 0.5290 0.2928 0.080 Uiso 1 1 calc R . .
F1 F 0.2156(2) -0.2124(3) 0.6312(2) 0.1039(11) Uani 1 1 d . . .
F2 F 0.1243(2) -0.2736(2) 0.56666(16) 0.0983(10) Uani 1 1 d . . .
F3 F 0.1940(3) -0.3436(2) 0.6436(2) 0.1137(13) Uani 1 1 d . . .
F4 F 0.6287(2) 0.4022(3) 0.72293(18) 0.1138(13) Uani 1 1 d . . .
F5 F 0.6620(3) 0.5174(3) 0.6781(3) 0.157(2) Uani 1 1 d . . .
F6 F 0.7326(3) 0.4601(4) 0.7647(3) 0.175(3) Uani 1 1 d . . .
Co1 Co 0.22008(4) 0.25757(4) 0.47187(4) 0.0603(2) Uani 1 1 d . . .
O1S O 0.3636(2) 0.9112(2) 0.40630(16) 0.0743(9) Uani 1 1 d . . .
O2S O 0.0052(3) 0.8182(3) 0.4746(3) 0.1272(18) Uani 1 1 d . . .

loop_
_atom_site_aniso_label
_atom_site_aniso_U_11
_atom_site_aniso_U_22
_atom_site_aniso_U_33
_atom_site_aniso_U_23
_atom_site_aniso_U_13
_atom_site_aniso_U_12
C1 0.091(3) 0.073(3) 0.055(2) 0.017(2) -0.023(2) -0.024(3)
C2 0.125(5) 0.086(4) 0.055(3) 0.011(3) -0.022(3) -0.044(4)
C3 0.126(5) 0.071(3) 0.057(3) 0.008(2) -0.015(3) -0.049(3)
C4 0.086(3) 0.058(3) 0.055(2) 0.012(2) -0.017(2) -0.018(2)
C5 0.077(3) 0.048(2) 0.057(2) 0.0087(18) -0.020(2) -0.008(2)
C6 0.072(3) 0.045(2) 0.058(2) 0.0076(18) -0.016(2) -0.0044(19)
C7 0.078(3) 0.048(2) 0.056(2) 0.0052(18) -0.018(2) 0.001(2)
C8 0.097(4) 0.052(2) 0.055(2) 0.0049(19) -0.019(2) 0.000(2)
C9 0.099(4) 0.051(2) 0.059(3) -0.003(2) -0.031(2) 0.004(2)
C10 0.072(3) 0.044(2) 0.074(3) 0.001(2) -0.020(2) -0.002(2)
C11 0.089(3) 0.050(2) 0.056(2) 0.0109(19) -0.010(2) -0.014(2)
C12 0.089(3) 0.047(2) 0.054(2) 0.0049(18) -0.011(2) -0.002(2)
C13 0.091(3) 0.050(2) 0.058(2) 0.0106(19) -0.007(2) -0.007(2)
C14 0.084(3) 0.049(2) 0.054(2) 0.0085(18) -0.008(2) -0.014(2)
C15 0.104(4) 0.055(3) 0.064(3) 0.006(2) -0.001(3) -0.003(3)
C16 0.089(4) 0.067(3) 0.061(3) 0.008(2) -0.004(2) -0.010(3)
C17 0.082(3) 0.053(3) 0.068(3) 0.011(2) -0.010(2) -0.018(2)
C18 0.078(3) 0.051(2) 0.073(3) 0.006(2) -0.018(2) -0.013(2)
C19 0.078(3) 0.055(2) 0.056(2) 0.0071(19) -0.009(2) -0.009(2)
C20 0.102(4) 0.062(3) 0.076(3) 0.010(3) -0.006(3) 0.001(3)
C21 0.068(3) 0.046(2) 0.097(4) 0.014(2) -0.009(2) 0.003(2)
C22 0.090(4) 0.037(2) 0.122(4) 0.015(3) 0.007(3) 0.002(2)
C23 0.070(3) 0.033(2) 0.124(4) 0.006(2) 0.009(3) -0.0042(19)
C24 0.066(3) 0.041(2) 0.078(3) 0.0035(19) 0.002(2) 0.0026(19)
C25 0.063(3) 0.0388(19) 0.071(3) 0.0057(18) -0.005(2) 0.0001(18)
C26 0.064(2) 0.0372(19) 0.062(2) 0.0037(16) -0.0168(19) -0.0026(17)
C27 0.067(3) 0.040(2) 0.067(2) -0.0019(18) -0.014(2) 0.0003(18)
C28 0.068(3) 0.048(2) 0.096(4) -0.013(2) -0.018(2) 0.008(2)
C29 0.083(3) 0.041(2) 0.104(4) -0.013(2) -0.023(3) 0.007(2)
C30 0.075(3) 0.043(2) 0.085(3) -0.005(2) -0.024(2) -0.005(2)
C31 0.071(3) 0.043(2) 0.066(3) 0.0012(18) -0.004(2) -0.0053(19)
C32 0.065(3) 0.042(2) 0.062(2) -0.0041(17) -0.0097(19) -0.0036(18)
C33 0.065(3) 0.052(2) 0.062(2) -0.0019(19) -0.002(2) -0.005(2)
C34 0.068(3) 0.061(3) 0.064(3) -0.004(2) -0.005(2) -0.012(2)
C35 0.076(4) 0.094(4) 0.091(4) -0.021(3) 0.011(3) -0.008(3)
C36 0.069(4) 0.118(5) 0.116(5) -0.023(4) 0.011(3) -0.001(3)
C37 0.069(3) 0.110(5) 0.105(5) 0.010(4) 0.001(3) -0.025(3)
C38 0.078(3) 0.084(4) 0.087(4) 0.004(3) -0.012(3) -0.031(3)
C39 0.079(3) 0.063(3) 0.074(3) -0.011(2) 0.003(2) -0.021(2)
C40 0.103(5) 0.113(6) 0.114(5) -0.045(4) 0.013(4) -0.044(5)
C41 0.060(3) 0.060(3) 0.082(3) 0.018(2) -0.006(2) 0.010(2)
C42 0.066(3) 0.068(3) 0.080(3) 0.012(2) 0.002(2) 0.009(2)
C43 0.069(3) 0.053(2) 0.065(3) 0.010(2) -0.002(2) 0.002(2)
C44 0.063(2) 0.042(2) 0.062(2) 0.0108(18) -0.015(2) -0.0027(18)
C45 0.055(2) 0.043(2) 0.069(3) 0.0086(18) -0.010(2) 0.0000(17)
C46 0.061(2) 0.045(2) 0.065(2) 0.0101(18) -0.018(2) -0.0061(18)
C47 0.059(2) 0.041(2) 0.069(3) 0.0033(18) -0.013(2) -0.0015(17)
C48 0.071(3) 0.052(2) 0.068(3) 0.001(2) -0.013(2) 0.002(2)
C49 0.065(3) 0.060(3) 0.072(3) 0.004(2) -0.009(2) 0.005(2)
C50 0.072(3) 0.057(3) 0.063(3) 0.010(2) -0.005(2) -0.009(2)
C51 0.066(3) 0.0369(18) 0.061(2) 0.0033(17) -0.018(2) 0.0017(17)
C52 0.063(2) 0.0418(19) 0.058(2) 0.0028(17) -0.0152(19) 0.0010(18)
C53 0.094(4) 0.061(3) 0.052(2) 0.001(2) -0.017(2) 0.027(3)
N1 0.068(2) 0.0533(19) 0.0554(19) 0.0093(16) -0.0164(16) -0.0104(17)
N2 0.071(2) 0.0436(17) 0.0591(19) 0.0077(15) -0.0205(17) -0.0024(16)
N3 0.094(3) 0.052(2) 0.062(2) 0.0078(17) -0.0042(19) -0.016(2)
N4 0.101(3) 0.0442(18) 0.0517(19) 0.0073(15) -0.0044(18) -0.0004(18)
N5 0.069(2) 0.0415(18) 0.078(2) 0.0155(17) -0.0120(18) -0.0007(16)
N6 0.068(2) 0.0412(17) 0.069(2) 0.0086(15) -0.0200(17) -0.0039(15)
N7 0.064(2) 0.0456(18) 0.079(2) -0.0010(17) -0.0025(18) -0.0106(16)
N8 0.060(2) 0.0493(19) 0.061(2) -0.0052(15) -0.0096(16) -0.0012(15)
N9 0.059(2) 0.0467(18) 0.073(2) 0.0149(16) -0.0101(18) 0.0009(16)
N10 0.062(2) 0.0487(19) 0.065(2) 0.0154(16) -0.0102(18) -0.0025(16)
N11 0.085(3) 0.0482(19) 0.0544(19) 0.0049(15) -0.0103(17) 0.0096(18)
N12 0.080(2) 0.0487(19) 0.061(2) -0.0060(16) -0.0155(18) 0.0200(18)
F1 0.094(2) 0.099(3) 0.119(3) 0.005(2) 0.020(2) -0.016(2)
F2 0.130(3) 0.088(2) 0.0718(19) -0.0019(16) 0.0061(18) -0.008(2)
F3 0.148(3) 0.085(2) 0.110(3) 0.015(2) 0.030(2) 0.030(2)
F4 0.104(3) 0.145(3) 0.094(2) -0.043(2) 0.0209(19) -0.039(3)
F5 0.169(5) 0.083(3) 0.226(6) -0.064(3) 0.058(4) -0.026(3)
F6 0.136(4) 0.248(7) 0.141(4) -0.122(4) 0.026(3) -0.086(4)
Co1 0.0630(4) 0.0424(4) 0.0646(4) 0.0120(3) -0.0170(3) -0.0023(3)
O1S 0.094(2) 0.0555(18) 0.0644(18) -0.0052(14) -0.0097(16) -0.0016(17)
O2S 0.128(4) 0.096(3) 0.147(4) -0.014(3) -0.004(3) -0.041(3)

loop_
_atom_type_symbol
_atom_type_description
_atom_type_scat_dispersion_real
_atom_type_scat_dispersion_imag
_atom_type_scat_source
C C 0.0181 0.0091 'International Tables Vol C Tables 4.2.6.8 and 6.1.1.4'
H H 0.0000 0.0000 'International Tables Vol C Tables 4.2.6.8 and 6.1.1.4'
N N 0.0311 0.0180 'International Tables Vol C Tables 4.2.6.8 and 6.1.1.4'
O O 0.0492 0.0322 'International Tables Vol C Tables 4.2.6.8 and 6.1.1.4'
F F 0.0727 0.0534 'International Tables Vol C Tables 4.2.6.8 and 6.1.1.4'
Co Co -2.3653 3.6143 'International Tables Vol C Tables 4.2.6.8 and 6.1.1.4'

loop_
_geom_angle_atom_site_label_1
_geom_angle_atom_site_label_2
_geom_angle_atom_site_label_3
_geom_angle
N1 C1 C2 121.3(4)
C3 C2 C1 120.6(5)
C2 C3 C4 119.6(5)
C5 C4 C3 116.7(4)
C5 C4 C11 115.9(4)
C3 C4 C11 127.3(4)
N1 C5 C4 123.6(4)
N1 C5 C6 115.0(4)
C4 C5 C6 121.4(4)
N2 C6 C7 122.6(4)
N2 C6 C5 115.1(4)
C7 C6 C5 122.3(4)
C6 C7 C8 117.4(4)
C6 C7 C12 116.8(4)
C8 C7 C12 125.7(4)
C9 C8 C7 118.5(5)
C8 C9 C10 121.3(4)
N2 C10 C9 120.7(4)
N3 C11 C12 109.6(4)
N3 C11 C4 128.1(4)
C12 C11 C4 122.3(4)
N4 C12 C11 108.6(4)
N4 C12 C7 130.2(4)
C11 C12 C7 121.1(4)
N4 C13 N3 116.6(4)
N4 C13 C14 119.2(4)
N3 C13 C14 124.2(4)
C19 C14 C15 118.8(4)
C19 C14 C13 124.4(5)
C15 C14 C13 116.8(4)
C16 C15 C14 120.3(5)
C17 C16 C15 121.1(6)
C16 C17 C18 120.2(5)
C17 C18 C19 119.7(5)
C14 C19 C18 119.9(5)
C14 C19 C20 122.5(4)
C18 C19 C20 117.4(5)
F2 C20 F1 106.9(5)
F2 C20 F3 105.3(5)
F1 C20 F3 105.6(5)
F2 C20 C19 114.1(5)
F1 C20 C19 112.0(5)
F3 C20 C19 112.4(5)
N5 C21 C22 121.8(5)
C23 C22 C21 121.7(4)
C22 C23 C24 118.4(4)
C25 C24 C23 117.2(4)
C25 C24 C31 116.2(4)
C23 C24 C31 126.6(4)
N5 C25 C24 122.5(4)
N5 C25 C26 115.3(4)
C24 C25 C26 122.2(4)
N6 C26 C27 122.9(4)
N6 C26 C25 115.6(4)
C27 C26 C25 121.5(4)
C26 C27 C28 116.9(4)
C26 C27 C32 116.6(4)
C28 C27 C32 126.5(4)
C29 C28 C27 119.6(4)
C28 C29 C30 120.2(4)
N6 C30 C29 122.1(4)
N7 C31 C32 108.6(4)
N7 C31 C24 129.8(4)
C32 C31 C24 121.6(4)
N8 C32 C31 109.3(4)
N8 C32 C27 128.7(4)
C31 C32 C27 122.0(4)
N8 C33 N7 116.2(4)
N8 C33 C34 118.9(4)
N7 C33 C34 124.5(4)
C35 C34 C39 117.0(5)
C35 C34 C33 116.4(4)
C39 C34 C33 126.7(5)
C36 C35 C34 122.4(6)
C37 C36 C35 119.9(6)
C38 C37 C36 119.4(6)
C37 C38 C39 121.0(5)
C34 C39 C38 120.2(5)
C34 C39 C40 122.5(5)
C38 C39 C40 117.3(5)
F6 C40 F4 105.7(6)
F6 C40 F5 106.9(6)
F4 C40 F5 107.0(7)
F6 C40 C39 111.5(7)
F4 C40 C39 113.6(6)
F5 C40 C39 111.6(7)
N9 C41 C42 121.2(4)
C43 C42 C41 120.7(5)
C42 C43 C44 119.3(4)
C43 C44 C45 117.6(4)
C43 C44 C51 127.6(4)
C45 C44 C51 114.8(4)
N9 C45 C46 115.5(4)
N9 C45 C44 121.9(5)
C46 C45 C44 122.6(4)
N10 C46 C45 116.3(4)
N10 C46 C47 120.8(5)
C45 C46 C47 122.9(4)
C48 C47 C46 118.1(4)
C48 C47 C52 127.3(4)
C46 C47 C52 114.6(4)
C49 C48 C47 119.8(4)
C48 C49 C50 119.5(5)
N10 C50 C49 122.0(4)
N11 C51 C52 109.5(4)
N11 C51 C44 128.5(5)
C52 C51 C44 122.0(4)
N12 C52 C51 108.3(4)
N12 C52 C47 128.7(5)
C51 C52 C47 123.0(4)
N11 C53 N12 116.3(4)
N11 C53 C54 119.6(5)
N12 C53 C54 121.8(4)
N11 C53 C54B 134.8(5)
N12 C53 C54B 103.1(5)
C54 C53 C54B 41.3(3)
C55 C54 C59 120.0
C55 C54 C53 120.8(4)
C59 C54 C53 118.7(4)
C56 C55 C54 120.0
C55 C56 C57 120.0
C56 C57 C58 120.0
C57 C58 C59 120.0
C58 C59 C54 120.0
C58 C59 C60 119.7(4)
C54 C59 C60 120.3(4)
F8 C60 F7 110.0(7)
F8 C60 F9 103.9(7)
F7 C60 F9 105.1(6)
F8 C60 C59 119.0(7)
F7 C60 C59 110.3(6)
F9 C60 C59 107.4(6)
C55B C54B C59B 120.0
C55B C54B C53 131.7(5)
C59B C54B C53 108.0(5)
C56B C55B C54B 120.0
C57B C56B C55B 120.0
C58B C57B C56B 120.0
C57B C58B C59B 120.0
C58B C59B C54B 120.0
C58B C59B C60B 120.3(7)
C54B C59B C60B 119.4(7)
F7B C60B F8B 104.4(11)
F7B C60B F9B 105.6(10)
F8B C60B F9B 99.7(10)
F7B C60B C59B 122.8(11)
F8B C60B C59B 111.8(10)
F9B C60B C59B 110.0(10)
C1 N1 C5 118.2(4)
C1 N1 Co1 128.9(3)
C5 N1 Co1 112.8(3)
C10 N2 C6 119.4(4)
C10 N2 Co1 128.7(3)
C6 N2 Co1 111.8(3)
C13 N3 C11 101.7(4)
C13 N4 C12 103.4(4)
C21 N5 C25 118.4(4)
C21 N5 Co1 129.5(3)
C25 N5 Co1 112.1(3)
C30 N6 C26 118.3(4)
C30 N6 Co1 129.1(3)
C26 N6 Co1 112.5(3)
C33 N7 C31 102.5(3)
C33 N8 C32 103.3(4)
C41 N9 C45 119.2(4)
C41 N9 Co1 128.6(3)
C45 N9 Co1 112.1(3)
C50 N10 C46 119.7(4)
C50 N10 Co1 129.1(3)
C46 N10 Co1 111.2(3)
C53 N11 C51 102.8(4)
C52 N12 C53 103.1(4)
N6 Co1 N10 177.62(15)
N6 Co1 N1 92.59(16)
N10 Co1 N1 89.76(16)
N6 Co1 N9 94.66(17)
N10 Co1 N9 84.83(17)
N1 Co1 N9 94.00(16)
N6 Co1 N5 84.23(15)
N10 Co1 N5 93.43(16)
N1 Co1 N5 176.03(14)
N9 Co1 N5 88.65(16)
N6 Co1 N2 87.16(17)
N10 Co1 N2 93.40(17)
N1 Co1 N2 84.48(15)
N9 Co1 N2 177.68(16)
N5 Co1 N2 92.96(16)

loop_
_geom_bond_atom_site_label_1
_geom_bond_atom_site_label_2
_geom_bond_distance
C1 N1 1.333(6)
C1 C2 1.393(7)
C2 C3 1.361(7)
C3 C4 1.401(6)
C4 C5 1.392(6)
C4 C11 1.441(6)
C5 N1 1.362(6)
C5 C6 1.448(6)
C6 N2 1.372(5)
C6 C7 1.377(6)
C7 C8 1.427(6)
C7 C12 1.434(6)
C8 C9 1.358(7)
C9 C10 1.396(8)
C10 N2 1.323(6)
C11 N3 1.366(6)
C11 C12 1.398(6)
C12 N4 1.344(6)
C13 N4 1.341(6)
C13 N3 1.344(6)
C13 C14 1.498(6)
C14 C19 1.395(7)
C14 C15 1.395(8)
C15 C16 1.377(7)
C16 C17 1.353(8)
C17 C18 1.391(8)
C18 C19 1.396(7)
C19 C20 1.484(9)
C20 F2 1.328(7)
C20 F1 1.335(7)
C20 F3 1.342(6)
C21 N5 1.337(6)
C21 C22 1.369(7)
C22 C23 1.367(8)
C23 C24 1.411(6)
C24 C25 1.410(6)
C24 C31 1.425(7)
C25 N5 1.363(6)
C25 C26 1.423(6)
C26 N6 1.363(5)
C26 C27 1.399(6)
C27 C28 1.409(6)
C27 C32 1.428(6)
C28 C29 1.359(7)
C29 C30 1.389(7)
C30 N6 1.329(6)
C31 N7 1.374(6)
C31 C32 1.401(6)
C32 N8 1.350(6)
C33 N8 1.343(5)
C33 N7 1.349(6)
C33 C34 1.485(7)
C34 C35 1.387(8)
C34 C39 1.393(6)
C35 C36 1.385(8)
C36 C37 1.368(9)
C37 C38 1.366(9)
C38 C39 1.405(8)
C39 C40 1.477(9)
C40 F6 1.331(8)
C40 F4 1.331(8)
C40 F5 1.361(10)
C41 N9 1.331(7)
C41 C42 1.391(7)
C42 C43 1.366(6)
C43 C44 1.393(7)
C44 C45 1.414(6)
C44 C51 1.442(6)
C45 N9 1.360(5)
C45 C46 1.410(7)
C46 N10 1.382(6)
C46 C47 1.410(6)
C47 C48 1.386(7)
C47 C52 1.431(6)
C48 C49 1.379(7)
C49 C50 1.393(7)
C50 N10 1.313(7)
C51 N11 1.371(5)
C51 C52 1.395(7)
C52 N12 1.359(5)
C53 N11 1.322(6)
C53 N12 1.360(7)
C53 C54 1.549(6)
C53 C54B 1.617(8)
C54 C55 1.3900
C54 C59 1.3900
C55 C56 1.3900
C56 C57 1.3900
C57 C58 1.3900
C58 C59 1.3900
C59 C60 1.494(9)
C60 F8 1.262(10)
C60 F7 1.364(10)
C60 F9 1.424(11)
C54B C55B 1.3900
C54B C59B 1.3900
C55B C56B 1.3900
C56B C57B 1.3900
C57B C58B 1.3900
C58B C59B 1.3900
C59B C60B 1.454(14)
C60B F7B 1.287(14)
C60B F8B 1.408(17)
C60B F9B 1.418(14)
N1 Co1 1.928(4)
N2 Co1 1.947(4)
N5 Co1 1.944(4)
N6 Co1 1.925(4)
N9 Co1 1.939(4)
N10 Co1 1.927(4)

loop_
_platon_squeeze_void_nr
_platon_squeeze_void_average_x
_platon_squeeze_void_average_y
_platon_squeeze_void_average_z
_platon_squeeze_void_volume
_platon_squeeze_void_count_electrons
_platon_squeeze_void_content
1 0.250 -0.020 0.750 380 119 ' '
2 0.750 0.057 0.250 380 119 ' '
3 0.356 0.064 0.973 6 1 ' '
4 0.856 0.435 0.473 6 1 ' '
5 0.144 0.564 0.527 6 0 ' '
6 0.644 0.936 0.027 6 0 ' '
